data_1548433
loop_
_publ_author_name
'Katsuma, Yuhei'
'Asakawa, Hiroki'
'Yamashita, Makoto'

_publ_section_title
;
 Reactivity of highly Lewis acidic diborane(4) towards pyridine and
 isocyanide: formation of boraalkene-pyridine complex and
 <i>ortho</i>-functionalized pyridine derivatives.
;
_journal_issue 5
_journal_name_full 'Chemical science'
_journal_page_first 1301
_journal_page_last 1310
_journal_paper_doi 10.1039/c7sc04759b
_journal_volume 9
_journal_year 2018
_chemical_formula_moiety 'C54 H69 B2 N3 O2'
_chemical_formula_sum 'C54 H69 B2 N3 O2'
_chemical_formula_weight 813.74
_space_group_crystal_system monoclinic
_space_group_IT_number 14
_space_group_name_Hall '-P 2ybc'
_space_group_name_H-M_alt 'P 1 21/c 1'
_symmetry_space_group_name_Hall '-P 2ybc'
_symmetry_space_group_name_H-M 'P 1 21/c 1'
_atom_sites_solution_hydrogens geom
_audit_creation_method SHELXL-2014
_audit_update_record
;
2017-11-03 deposited with the CCDC.
2017-12-11 downloaded from the CCDC.
;
_cell_angle_alpha 90
_cell_angle_beta 100.578(3)
_cell_angle_gamma 90
_cell_formula_units_Z 4
_cell_length_a 10.6242(17)
_cell_length_b 20.635(4)
_cell_length_c 22.708(4)
_cell_measurement_reflns_used 7029
_cell_measurement_temperature 173(2)
_cell_measurement_theta_max 31.2209
_cell_measurement_theta_min 2.2263
_cell_volume 4893.7(15)
_computing_cell_refinement 'RIGAKU CrystalClear'
_computing_data_collection 'RIGAKU CrystalClear'
_computing_data_reduction 'RIGAKU CrystalClear'
_computing_molecular_graphics 'Yadokari-XG 2009(Wakita Nemoto et al.)'
_computing_publication_material 'Yadokari-XG 2009(Wakita,Nemoto et al.)'
_computing_structure_refinement 'SHELXL-2014 (Sheldrick, 2014)'
_computing_structure_solution SIR-97
_diffrn_ambient_temperature 173(2)
_diffrn_detector_area_resol_mean 28.5714
_diffrn_measured_fraction_theta_full 0.971
_diffrn_measured_fraction_theta_max 0.997
_diffrn_measurement_device_type 'Rigaku VariMax Saturn'
_diffrn_measurement_method 'omega scans'
_diffrn_radiation_monochromator Confocal
_diffrn_radiation_source 'rotating-anode X-ray tube'
_diffrn_radiation_type MoK\a
_diffrn_radiation_wavelength 0.71075
_diffrn_reflns_av_R_equivalents 0.0629
_diffrn_reflns_av_unetI/netI 0.0603
_diffrn_reflns_Laue_measured_fraction_full 0.971
_diffrn_reflns_Laue_measured_fraction_max 0.997
_diffrn_reflns_limit_h_max 12
_diffrn_reflns_limit_h_min -12
_diffrn_reflns_limit_k_max 22
_diffrn_reflns_limit_k_min -24
_diffrn_reflns_limit_l_max 26
_diffrn_reflns_limit_l_min -26
_diffrn_reflns_number 32992
_diffrn_reflns_point_group_measured_fraction_full 0.971
_diffrn_reflns_point_group_measured_fraction_max 0.997
_diffrn_reflns_theta_full 25.242
_diffrn_reflns_theta_max 24.999
_diffrn_reflns_theta_min 3.031
_exptl_absorpt_coefficient_mu 0.065
_exptl_absorpt_correction_T_max 1.0000
_exptl_absorpt_correction_T_min 0.8560
_exptl_absorpt_correction_type multi-scan
_exptl_absorpt_process_details 'Jacobson, R. (1998) Private communication'
_exptl_crystal_colour Colorless
_exptl_crystal_density_diffrn 1.104
_exptl_crystal_description Platelet
_exptl_crystal_F_000 1760
_exptl_crystal_size_max 0.210
_exptl_crystal_size_mid 0.200
_exptl_crystal_size_min 0.160
_refine_diff_density_max 0.557
_refine_diff_density_min -0.486
_refine_diff_density_rms 0.072
_refine_ls_extinction_method none
_refine_ls_goodness_of_fit_ref 1.115
_refine_ls_hydrogen_treatment constr
_refine_ls_matrix_type full
_refine_ls_number_parameters 605
_refine_ls_number_reflns 8602
_refine_ls_number_restraints 286
_refine_ls_restrained_S_all 1.109
_refine_ls_R_factor_all 0.1416
_refine_ls_R_factor_gt 0.0985
_refine_ls_shift/su_max 0.000
_refine_ls_shift/su_mean 0.000
_refine_ls_structure_factor_coef Fsqd
_refine_ls_weighting_details 'w=1/[\s^2^(Fo^2^)+(0.1648P)^2^] where P=(Fo^2^+2Fc^2^)/3'
_refine_ls_weighting_scheme calc
_refine_ls_wR_factor_gt 0.2623
_refine_ls_wR_factor_ref 0.3028
_reflns_Friedel_coverage 0.000
_reflns_number_gt 5409
_reflns_number_total 8602
_reflns_threshold_expression 'I > 2\s(I)'
_cod_data_source_file c7sc04759b3.cif
_cod_data_source_block 10
_cod_depositor_comments
;
The following automatic conversions were performed:

'_exptl_absorpt_correction_type' value 'Multi-scan' changed to
'multi-scan' according to
/home/data/users/saulius/crontab/automatic-downloads/rss-feeds/RSC/lib/dictionaries/cif_core.dic
dictionary named 'cif_core.dic' version 2.4.2 from 2011-04-26.

Automatic conversion script
Id: cif_fix_values 4973 2017-02-22 13:04:09Z antanas 

 Adding full bibliography for 1548427--1548445.cif.
;
_cod_original_cell_volume 4893.6(14)
_cod_database_code 1548433
_shelx_space_group_comment
;
The symmetry employed for this shelxl refinement is uniquely defined
by the following loop, which should always be used as a source of
symmetry information in preference to the above space-group names.
They are only intended as comments.
;
_shelx_estimated_absorpt_t_min 0.986
_shelx_estimated_absorpt_t_max 0.990
_shelxl_version_number 2014-3

loop_
_space_group_symop_operation_xyz
'x, y, z'
'-x, y+1/2, -z+1/2'
'-x, -y, -z'
'x, -y-1/2, z-1/2'

loop_
_atom_site_label
_atom_site_type_symbol
_atom_site_fract_x
_atom_site_fract_y
_atom_site_fract_z
_atom_site_U_iso_or_equiv
_atom_site_adp_type
_atom_site_occupancy
_atom_site_site_symmetry_order
_atom_site_calc_flag
_atom_site_refinement_flags_posn
_atom_site_refinement_flags_adp
_atom_site_refinement_flags_occupancy
_atom_site_disorder_assembly
_atom_site_disorder_group
B1 B 0.3185(3) 0.07540(18) 0.36746(16) 0.0419(9) Uani 1 1 d . . . . .
O1 O 0.37459(19) 0.09649(10) 0.31607(9) 0.0428(5) Uani 1 1 d . . . . .
B2 B 0.4777(3) 0.07374(17) 0.29752(16) 0.0412(8) Uani 1 1 d . . . . .
O2 O 0.31782(19) 0.00567(10) 0.37941(10) 0.0474(6) Uani 1 1 d . . . . .
C1 C 0.1793(3) 0.00687(18) 0.37914(16) 0.0557(9) Uani 1 1 d . . . . .
C2 C 0.1639(3) 0.07965(17) 0.36214(16) 0.0506(9) Uani 1 1 d . . . . .
C3 C 0.1124(4) -0.0419(2) 0.3337(2) 0.0771(13) Uani 1 1 d . . . . .
H3 H 0.1347 -0.0330 0.2944 0.116 Uiso 1 1 calc R U . . .
H3A H 0.0195 -0.0382 0.3308 0.116 Uiso 1 1 calc R U . . .
H3B H 0.1399 -0.0858 0.3465 0.116 Uiso 1 1 calc R U . . .
C4 C 0.1572(4) -0.0117(3) 0.4418(2) 0.0826(14) Uani 1 1 d . . . . .
H4 H 0.1858 -0.0563 0.4507 0.124 Uiso 1 1 calc R U . . .
H4A H 0.0657 -0.0083 0.4431 0.124 Uiso 1 1 calc R U . . .
H4B H 0.2057 0.0176 0.4715 0.124 Uiso 1 1 calc R U . . .
C5 C 0.0910(4) 0.0930(2) 0.29875(19) 0.0691(11) Uani 1 1 d . . . . .
H5 H 0.0015 0.0796 0.2957 0.104 Uiso 1 1 calc R U . . .
H5A H 0.1302 0.0685 0.2699 0.104 Uiso 1 1 calc R U . . .
H5B H 0.0945 0.1394 0.2901 0.104 Uiso 1 1 calc R U . . .
C6 C 0.1077(4) 0.1229(2) 0.4054(2) 0.0795(13) Uani 1 1 d . . . . .
H6 H 0.1115 0.1683 0.3930 0.119 Uiso 1 1 calc R U . . .
H6A H 0.1573 0.1176 0.4460 0.119 Uiso 1 1 calc R U . . .
H6B H 0.0184 0.1107 0.4049 0.119 Uiso 1 1 calc R U . . .
N1 N 0.3979(2) 0.11364(12) 0.42426(11) 0.0422(6) Uani 1 1 d . . . . .
C7 C 0.4116(3) 0.17801(15) 0.42294(15) 0.0481(8) Uani 1 1 d . . . . .
H7 H 0.3823 0.1998 0.3862 0.058 Uiso 1 1 calc R U . . .
C8 C 0.4649(3) 0.21375(17) 0.47089(15) 0.0533(9) Uani 1 1 d . . . . .
H8 H 0.4707 0.2595 0.4673 0.064 Uiso 1 1 calc R U . . .
C9 C 0.5122(3) 0.18318(17) 0.52675(14) 0.0480(8) Uani 1 1 d . . . . .
C10 C 0.5026(3) 0.11536(16) 0.52704(15) 0.0503(9) Uani 1 1 d . . . . .
H10 H 0.5364 0.0916 0.5622 0.060 Uiso 1 1 calc R U . . .
C11 C 0.4450(3) 0.08396(17) 0.47695(15) 0.0498(8) Uani 1 1 d . . . . .
H11 H 0.4371 0.0382 0.4788 0.060 Uiso 1 1 calc R U . . .
N2 N 0.5614(3) 0.21957(15) 0.57592(13) 0.0582(8) Uani 1 1 d . . . . .
C12 C 0.6335(4) 0.1907(2) 0.63030(17) 0.0721(12) Uani 1 1 d . . . . .
H12 H 0.6395 0.1438 0.6249 0.108 Uiso 1 1 calc R U . . .
H12A H 0.5898 0.1996 0.6639 0.108 Uiso 1 1 calc R U . . .
H12B H 0.7197 0.2094 0.6388 0.108 Uiso 1 1 calc R U . . .
C13 C 0.5544(4) 0.28942(18) 0.57501(18) 0.0699(11) Uani 1 1 d . . . . .
H13 H 0.6158 0.3067 0.5516 0.105 Uiso 1 1 calc R U . . .
H13A H 0.5752 0.3060 0.6161 0.105 Uiso 1 1 calc R U . . .
H13B H 0.4677 0.3030 0.5567 0.105 Uiso 1 1 calc R U . . .
C14 C 0.5638(3) 0.01604(15) 0.32735(14) 0.0416(8) Uani 1 1 d . . . . .
C15 C 0.5372(3) -0.04831(15) 0.30765(15) 0.0463(8) Uani 1 1 d . . . . .
C16 C 0.6206(4) -0.09746(17) 0.33032(17) 0.0567(9) Uani 1 1 d . . . . .
H16 H 0.6039 -0.1403 0.3156 0.068 Uiso 1 1 calc R U . . .
C17 C 0.7280(4) -0.08610(18) 0.37395(17) 0.0602(10) Uani 1 1 d . . . . .
C18 C 0.7516(3) -0.02391(18) 0.39426(16) 0.0541(9) Uani 1 1 d . . . . .
H18 H 0.8245 -0.0156 0.4244 0.065 Uiso 1 1 calc R U . . .
C19 C 0.6718(3) 0.02738(16) 0.37206(14) 0.0455(8) Uani 1 1 d . . . . .
C20 C 0.4191(3) -0.06391(17) 0.26186(15) 0.0537(9) Uani 1 1 d . . . . .
H20 H 0.4363 -0.0560 0.2215 0.081 Uiso 1 1 calc R U . . .
H20A H 0.3481 -0.0363 0.2687 0.081 Uiso 1 1 calc R U . . .
H20B H 0.3962 -0.1095 0.2656 0.081 Uiso 1 1 calc R U . . .
C21 C 0.8148(5) -0.1417(2) 0.3994(2) 0.0933(16) Uani 1 1 d . . . . .
H21 H 0.8873 -0.1247 0.4283 0.140 Uiso 1 1 calc R U . . .
H21A H 0.8466 -0.1638 0.3669 0.140 Uiso 1 1 calc R U . . .
H21B H 0.7666 -0.1724 0.4196 0.140 Uiso 1 1 calc R U . . .
C22 C 0.7016(3) 0.09428(17) 0.39725(17) 0.0550(9) Uani 1 1 d . . . . .
H22 H 0.6491 0.1261 0.3718 0.082 Uiso 1 1 calc R U . . .
H22A H 0.7924 0.1039 0.3985 0.082 Uiso 1 1 calc R U . . .
H22B H 0.6828 0.0964 0.4379 0.082 Uiso 1 1 calc R U . . .
C23 C 0.5137(3) 0.10399(15) 0.23586(14) 0.0429(8) Uani 1 1 d . . . . .
C24 C 0.5136(3) 0.05791(16) 0.18409(14) 0.0460(8) Uani 1 1 d . . . . .
C25 C 0.4004(3) 0.04612(18) 0.14406(15) 0.0538(9) Uani 1 1 d . . . . .
C26 C 0.4016(4) 0.00189(18) 0.09707(16) 0.0589(10) Uani 1 1 d . . . . .
H26 H 0.3246 -0.0057 0.0692 0.071 Uiso 1 1 calc R U . . .
C27 C 0.5109(4) -0.03076(17) 0.09016(16) 0.0590(10) Uani 1 1 d . . . . .
C28 C 0.6217(4) -0.01860(17) 0.13077(16) 0.0560(9) Uani 1 1 d . . . . .
H28 H 0.6980 -0.0403 0.1261 0.067 Uiso 1 1 calc R U . . .
C29 C 0.6257(3) 0.02420(16) 0.17818(15) 0.0498(8) Uani 1 1 d . . . . .
C30 C 0.2787(4) 0.0805(2) 0.15022(19) 0.0739(12) Uani 1 1 d . . . . .
H30 H 0.2821 0.1253 0.1365 0.111 Uiso 1 1 calc R U . . .
H30A H 0.2691 0.0802 0.1923 0.111 Uiso 1 1 calc R U . . .
H30B H 0.2056 0.0583 0.1259 0.111 Uiso 1 1 calc R U . . .
C31 C 0.5088(5) -0.0779(2) 0.03859(18) 0.0799(13) Uani 1 1 d . . . . .
H31 H 0.5759 -0.0661 0.0161 0.120 Uiso 1 1 calc R U . . .
H31A H 0.4251 -0.0761 0.0120 0.120 Uiso 1 1 calc R U . . .
H31B H 0.5242 -0.1220 0.0544 0.120 Uiso 1 1 calc R U . . .
C32 C 0.7508(3) 0.0344(2) 0.22049(18) 0.0654(11) Uani 1 1 d . . . . .
H32 H 0.8132 0.0022 0.2124 0.098 Uiso 1 1 calc R U . . .
H32A H 0.7377 0.0297 0.2619 0.098 Uiso 1 1 calc R U . . .
H32B H 0.7831 0.0780 0.2148 0.098 Uiso 1 1 calc R U . . .
N3 N 0.5453(3) 0.16309(13) 0.22595(12) 0.0503(7) Uani 1 1 d . . . . .
C33 C 0.5545(4) 0.21316(16) 0.26939(16) 0.0548(9) Uani 1 1 d . . . . .
C34 C 0.6773(4) 0.23309(17) 0.29787(17) 0.0604(10) Uani 1 1 d . . . . .
C35 C 0.6893(5) 0.28482(19) 0.33725(18) 0.0706(11) Uani 1 1 d . . . . .
H35 H 0.7717 0.2977 0.3576 0.085 Uiso 1 1 calc R U . . .
C36 C 0.5836(6) 0.3174(2) 0.3470(2) 0.0817(14) Uani 1 1 d . . . . .
H36 H 0.5933 0.3521 0.3749 0.098 Uiso 1 1 calc R U . . .
C37 C 0.4647(5) 0.30131(18) 0.3176(2) 0.0762(13) Uani 1 1 d . . . . .
H37 H 0.3928 0.3256 0.3244 0.091 Uiso 1 1 calc R U . . .
C38 C 0.4470(4) 0.24875(18) 0.27702(18) 0.0602(10) Uani 1 1 d . . . . .
C39 C 0.7944(4) 0.2002(2) 0.2849(2) 0.0740(12) Uani 1 1 d . . . . .
H39 H 0.7983 0.1559 0.3005 0.111 Uiso 1 1 calc R U . . .
H39A H 0.8706 0.2242 0.3040 0.111 Uiso 1 1 calc R U . . .
H39B H 0.7911 0.1990 0.2415 0.111 Uiso 1 1 calc R U . . .
C40 C 0.3176(4) 0.2316(2) 0.2419(2) 0.0827(14) Uani 1 1 d . . . . .
H40 H 0.3226 0.2278 0.1993 0.124 Uiso 1 1 calc R U . . .
H40A H 0.2562 0.2656 0.2470 0.124 Uiso 1 1 calc R U . . .
H40B H 0.2895 0.1903 0.2563 0.124 Uiso 1 1 calc R U . . .
C41 C 0.8645(5) 0.2231(3) 0.4956(3) 0.122(2) Uani 1 1 d . . . . .
H41 H 0.9328 0.2226 0.4718 0.184 Uiso 1 1 calc R U . . .
H41A H 0.7812 0.2257 0.4687 0.184 Uiso 1 1 calc R U . . .
H41B H 0.8686 0.1833 0.5195 0.184 Uiso 1 1 calc R U . . .
C42 C 0.8809(4) 0.2796(2) 0.5357(2) 0.0799(13) Uani 1 1 d . . . . .
C43 C 0.8397(5) 0.3409(3) 0.5143(3) 0.0928(15) Uani 1 1 d . . . . .
H43 H 0.8009 0.3457 0.4734 0.111 Uiso 1 1 calc R U . . .
C44 C 0.8536(6) 0.3933(3) 0.5501(3) 0.1079(18) Uani 1 1 d . . . . .
H44 H 0.8241 0.4344 0.5343 0.129 Uiso 1 1 calc R U . . .
C45 C 0.9089(7) 0.3883(4) 0.6080(4) 0.119(2) Uani 1 1 d . . . . .
H45 H 0.9179 0.4261 0.6323 0.143 Uiso 1 1 calc R U . . .
C46 C 0.9524(5) 0.3306(4) 0.6330(3) 0.116(2) Uani 1 1 d . . . . .
H46 H 0.9913 0.3279 0.6741 0.139 Uiso 1 1 calc R U . . .
C47 C 0.9379(4) 0.2748(3) 0.5961(3) 0.0989(17) Uani 1 1 d . . . . .
H47 H 0.9671 0.2339 0.6125 0.119 Uiso 1 1 calc R U . . .
C48 C 0.1638(10) 0.3718(5) 0.5002(4) 0.124(2) Uani 0.552(5) 1 d D U P A 1
H48 H 0.2233 0.3354 0.5090 0.187 Uiso 0.552(5) 1 calc R U P A 1
H49 H 0.2100 0.4126 0.5105 0.187 Uiso 0.552(5) 1 calc R U P A 1
H50 H 0.0957 0.3676 0.5238 0.187 Uiso 0.552(5) 1 calc R U P A 1
C49 C 0.1055(8) 0.3718(4) 0.4342(3) 0.1173(16) Uani 0.552(5) 1 d G U P A 1
C50 C 0.0173(9) 0.4190(4) 0.4101(3) 0.1209(17) Uani 0.552(5) 1 d DG U P A 1
H51 H -0.0054 0.4523 0.4350 0.145 Uiso 0.552(5) 1 calc R U P A 1
C51 C -0.0374(8) 0.4172(4) 0.3497(4) 0.1230(18) Uani 0.552(5) 1 d G U P A 1
H52 H -0.0977 0.4494 0.3332 0.148 Uiso 0.552(5) 1 calc R U P A 1
C52 C -0.0041(8) 0.3684(4) 0.3133(3) 0.1226(18) Uani 0.552(5) 1 d G U P A 1
H53 H -0.0416 0.3672 0.2719 0.147 Uiso 0.552(5) 1 calc R U P A 1
C53 C 0.0840(8) 0.3213(4) 0.3373(3) 0.1209(18) Uani 0.552(5) 1 d G U P A 1
H54 H 0.1068 0.2879 0.3124 0.145 Uiso 0.552(5) 1 calc R U P A 1
C54 C 0.1388(8) 0.3230(4) 0.3978(3) 0.1164(17) Uani 0.552(5) 1 d DG U P A 1
H55 H 0.1990 0.2908 0.4142 0.140 Uiso 0.552(5) 1 calc R U P A 1
C55 C 0.0213(13) 0.3361(6) 0.2721(4) 0.128(2) Uani 0.448(5) 1 d D U P A 2
H56 H -0.0291 0.3689 0.2468 0.192 Uiso 0.448(5) 1 calc R U P A 2
H57 H 0.1022 0.3289 0.2582 0.192 Uiso 0.448(5) 1 calc R U P A 2
H58 H -0.0271 0.2955 0.2696 0.192 Uiso 0.448(5) 1 calc R U P A 2
C56 C 0.0492(10) 0.3598(5) 0.3372(3) 0.1204(17) Uani 0.448(5) 1 d G U P A 2
C57 C 0.1195(11) 0.3222(4) 0.3824(4) 0.1164(17) Uani 0.448(5) 1 d DG U P A 2
H59 H 0.1550 0.2821 0.3730 0.140 Uiso 0.448(5) 1 calc R U P A 2
C58 C 0.1378(10) 0.3434(5) 0.4415(4) 0.1185(18) Uani 0.448(5) 1 d G U P A 2
H60 H 0.1859 0.3178 0.4725 0.142 Uiso 0.448(5) 1 calc R U P A 2
C59 C 0.0859(10) 0.4021(5) 0.4553(3) 0.1206(18) Uani 0.448(5) 1 d G U P A 2
H61 H 0.0985 0.4165 0.4957 0.145 Uiso 0.448(5) 1 calc R U P A 2
C60 C 0.0157(11) 0.4396(4) 0.4101(4) 0.1232(19) Uani 0.448(5) 1 d G U P A 2
H62 H -0.0198 0.4797 0.4195 0.148 Uiso 0.448(5) 1 calc R U P A 2
C61 C -0.0027(10) 0.4185(4) 0.3510(4) 0.1223(18) Uani 0.448(5) 1 d DG U P A 2
H63 H -0.0507 0.4441 0.3200 0.147 Uiso 0.448(5) 1 calc R U P A 2

loop_
_atom_site_aniso_label
_atom_site_aniso_U_11
_atom_site_aniso_U_22
_atom_site_aniso_U_33
_atom_site_aniso_U_23
_atom_site_aniso_U_13
_atom_site_aniso_U_12
B1 0.042(2) 0.047(2) 0.037(2) 0.0059(16) 0.0101(16) 0.0012(16)
O1 0.0484(12) 0.0445(12) 0.0369(12) 0.0047(9) 0.0120(10) 0.0063(9)
B2 0.045(2) 0.044(2) 0.0347(19) -0.0029(15) 0.0054(16) -0.0046(16)
O2 0.0495(13) 0.0484(13) 0.0465(14) 0.0017(10) 0.0150(10) -0.0004(10)
C1 0.049(2) 0.066(2) 0.054(2) 0.0054(18) 0.0149(17) -0.0069(16)
C2 0.0435(18) 0.063(2) 0.046(2) -0.0003(16) 0.0104(15) 0.0038(15)
C3 0.069(3) 0.071(3) 0.087(3) -0.007(2) 0.003(2) -0.013(2)
C4 0.068(3) 0.113(4) 0.073(3) 0.028(3) 0.028(2) -0.003(2)
C5 0.051(2) 0.085(3) 0.068(3) 0.016(2) 0.0014(19) 0.0089(19)
C6 0.050(2) 0.103(3) 0.091(3) -0.014(3) 0.027(2) 0.009(2)
N1 0.0458(15) 0.0448(16) 0.0371(15) 0.0052(12) 0.0102(12) 0.0065(11)
C7 0.061(2) 0.0433(19) 0.0399(19) 0.0067(14) 0.0087(16) 0.0035(15)
C8 0.074(2) 0.0454(19) 0.0426(19) 0.0044(15) 0.0152(17) -0.0003(17)
C9 0.0499(19) 0.058(2) 0.0378(18) 0.0035(15) 0.0111(15) -0.0024(15)
C10 0.058(2) 0.053(2) 0.0374(19) 0.0115(15) 0.0041(16) -0.0009(16)
C11 0.0513(19) 0.051(2) 0.047(2) 0.0060(16) 0.0087(16) 0.0026(15)
N2 0.075(2) 0.0591(19) 0.0395(16) 0.0008(14) 0.0087(14) -0.0065(15)
C12 0.093(3) 0.073(3) 0.044(2) 0.0093(19) -0.002(2) -0.022(2)
C13 0.098(3) 0.056(2) 0.057(2) -0.0076(19) 0.019(2) -0.014(2)
C14 0.0434(17) 0.0460(19) 0.0374(17) 0.0001(14) 0.0124(14) 0.0037(14)
C15 0.0531(19) 0.0445(19) 0.0434(19) -0.0014(15) 0.0146(16) 0.0061(15)
C16 0.073(2) 0.046(2) 0.053(2) -0.0035(16) 0.0183(19) 0.0090(17)
C17 0.065(2) 0.059(2) 0.057(2) 0.0046(18) 0.014(2) 0.0208(18)
C18 0.050(2) 0.067(2) 0.045(2) 0.0041(17) 0.0106(16) 0.0152(17)
C19 0.0435(18) 0.053(2) 0.0429(19) -0.0036(15) 0.0165(15) 0.0049(14)
C20 0.064(2) 0.049(2) 0.047(2) -0.0039(16) 0.0091(17) 0.0002(16)
C21 0.104(4) 0.081(3) 0.088(3) 0.007(3) -0.001(3) 0.048(3)
C22 0.0501(19) 0.063(2) 0.052(2) -0.0097(18) 0.0104(16) -0.0051(16)
C23 0.0476(18) 0.0460(19) 0.0370(18) 0.0010(14) 0.0125(14) 0.0059(14)
C24 0.055(2) 0.0483(19) 0.0386(18) 0.0045(14) 0.0187(16) -0.0022(15)
C25 0.064(2) 0.063(2) 0.0348(18) 0.0072(16) 0.0112(17) -0.0073(17)
C26 0.075(2) 0.060(2) 0.041(2) 0.0029(17) 0.0091(18) -0.017(2)
C27 0.097(3) 0.043(2) 0.043(2) 0.0029(16) 0.029(2) -0.0070(19)
C28 0.073(2) 0.049(2) 0.052(2) -0.0018(17) 0.0277(19) -0.0028(17)
C29 0.063(2) 0.0485(19) 0.0430(19) -0.0024(15) 0.0227(17) -0.0068(16)
C30 0.065(2) 0.102(3) 0.052(2) -0.005(2) 0.0038(19) 0.008(2)
C31 0.133(4) 0.062(3) 0.052(2) -0.0117(19) 0.037(2) -0.022(2)
C32 0.063(2) 0.070(3) 0.069(3) -0.011(2) 0.025(2) -0.0004(19)
N3 0.0657(18) 0.0448(17) 0.0438(16) 0.0028(13) 0.0191(14) 0.0041(13)
C33 0.084(3) 0.0411(19) 0.045(2) 0.0080(15) 0.0264(19) 0.0073(18)
C34 0.087(3) 0.048(2) 0.047(2) 0.0000(17) 0.015(2) -0.0064(19)
C35 0.107(3) 0.049(2) 0.058(2) -0.0024(18) 0.022(2) -0.001(2)
C36 0.138(4) 0.046(2) 0.069(3) -0.003(2) 0.039(3) -0.006(3)
C37 0.122(4) 0.040(2) 0.080(3) 0.015(2) 0.055(3) 0.018(2)
C38 0.081(3) 0.047(2) 0.058(2) 0.0125(17) 0.027(2) 0.0072(18)
C39 0.076(3) 0.071(3) 0.076(3) -0.008(2) 0.018(2) -0.007(2)
C40 0.100(3) 0.060(3) 0.098(3) 0.024(2) 0.046(3) 0.030(2)
C41 0.108(4) 0.120(5) 0.138(5) -0.046(4) 0.019(4) 0.001(3)
C42 0.063(3) 0.088(3) 0.091(4) -0.023(3) 0.019(2) 0.000(2)
C43 0.085(3) 0.084(4) 0.109(4) 0.003(3) 0.018(3) -0.002(3)
C44 0.108(4) 0.096(4) 0.124(5) -0.018(4) 0.031(4) -0.008(3)
C45 0.114(5) 0.126(6) 0.131(6) -0.045(5) 0.057(5) -0.028(4)
C46 0.092(4) 0.177(7) 0.083(4) -0.038(5) 0.025(3) -0.023(4)
C47 0.069(3) 0.135(5) 0.090(4) 0.009(4) 0.009(3) 0.020(3)
C48 0.119(3) 0.133(3) 0.124(3) -0.001(3) 0.027(3) -0.012(3)
C49 0.112(2) 0.122(3) 0.121(3) -0.001(2) 0.030(2) -0.012(2)
C50 0.118(3) 0.121(3) 0.128(3) 0.002(2) 0.033(2) -0.010(2)
C51 0.122(3) 0.123(3) 0.128(3) 0.005(2) 0.032(2) -0.009(2)
C52 0.123(3) 0.122(3) 0.125(3) 0.004(2) 0.030(2) -0.008(2)
C53 0.118(3) 0.122(3) 0.125(3) 0.000(2) 0.030(2) -0.008(2)
C54 0.110(3) 0.119(3) 0.124(3) -0.001(2) 0.032(2) -0.010(2)
C55 0.127(3) 0.127(3) 0.131(3) 0.003(3) 0.028(3) -0.004(3)
C56 0.118(3) 0.120(3) 0.125(3) 0.003(2) 0.029(2) -0.008(2)
C57 0.111(2) 0.119(3) 0.121(3) 0.001(2) 0.029(2) -0.010(2)
C58 0.113(3) 0.124(3) 0.122(3) -0.001(2) 0.030(2) -0.013(2)
C59 0.116(3) 0.125(3) 0.124(3) 0.001(2) 0.031(2) -0.012(2)
C60 0.120(3) 0.125(3) 0.129(3) 0.003(3) 0.032(2) -0.012(3)
C61 0.120(3) 0.123(3) 0.128(3) 0.004(2) 0.032(2) -0.008(2)

loop_
_atom_type_symbol
_atom_type_description
_atom_type_scat_dispersion_real
_atom_type_scat_dispersion_imag
_atom_type_scat_source
C C 0.0033 0.0016 'International Tables Vol C Tables 4.2.6.8 and 6.1.1.4'
H H 0.0000 0.0000 'International Tables Vol C Tables 4.2.6.8 and 6.1.1.4'
B B 0.0013 0.0007 'International Tables Vol C Tables 4.2.6.8 and 6.1.1.4'
N N 0.0061 0.0033 'International Tables Vol C Tables 4.2.6.8 and 6.1.1.4'
O O 0.0106 0.0060 'International Tables Vol C Tables 4.2.6.8 and 6.1.1.4'

loop_
_geom_angle_atom_site_label_1
_geom_angle_atom_site_label_2
_geom_angle_atom_site_label_3
_geom_angle
O2 B1 O1 117.0(3)
O2 B1 N1 110.6(2)
O1 B1 N1 105.2(2)
O2 B1 C2 91.6(2)
O1 B1 C2 118.4(3)
N1 B1 C2 113.9(3)
B2 O1 B1 128.6(3)
O1 B2 C14 125.3(3)
O1 B2 C23 118.1(3)
C14 B2 C23 116.5(3)
B1 O2 C1 91.2(2)
O2 C1 C3 109.5(3)
O2 C1 C4 108.4(3)
C3 C1 C4 109.4(3)
O2 C1 C2 94.5(2)
C3 C1 C2 117.1(3)
C4 C1 C2 116.5(3)
C6 C2 C5 108.1(3)
C6 C2 C1 116.2(3)
C5 C2 C1 114.8(3)
C6 C2 B1 119.5(3)
C5 C2 B1 114.2(3)
C1 C2 B1 82.5(2)
C7 N1 C11 116.4(3)
C7 N1 B1 120.8(3)
C11 N1 B1 122.6(3)
N1 C7 C8 123.8(3)
C7 C8 C9 120.2(3)
N2 C9 C10 124.1(3)
N2 C9 C8 120.3(3)
C10 C9 C8 115.6(3)
C11 C10 C9 119.7(3)
C10 C11 N1 124.2(3)
C9 N2 C13 121.7(3)
C9 N2 C12 122.1(3)
C13 N2 C12 116.0(3)
C19 C14 C15 118.3(3)
C19 C14 B2 121.1(3)
C15 C14 B2 120.5(3)
C16 C15 C14 119.6(3)
C16 C15 C20 119.7(3)
C14 C15 C20 120.7(3)
C15 C16 C17 121.9(3)
C18 C17 C16 118.3(3)
C18 C17 C21 121.2(4)
C16 C17 C21 120.5(4)
C17 C18 C19 121.9(3)
C18 C19 C14 119.8(3)
C18 C19 C22 119.2(3)
C14 C19 C22 120.9(3)
N3 C23 C24 114.8(3)
N3 C23 B2 127.9(3)
C24 C23 B2 117.2(3)
C25 C24 C29 119.8(3)
C25 C24 C23 119.7(3)
C29 C24 C23 120.4(3)
C24 C25 C26 118.9(3)
C24 C25 C30 120.8(3)
C26 C25 C30 120.3(3)
C27 C26 C25 122.0(3)
C26 C27 C28 118.0(3)
C26 C27 C31 120.6(4)
C28 C27 C31 121.4(4)
C27 C28 C29 122.4(4)
C28 C29 C24 118.9(3)
C28 C29 C32 118.8(3)
C24 C29 C32 122.2(3)
C23 N3 C33 123.5(3)
C38 C33 C34 120.0(3)
C38 C33 N3 121.1(3)
C34 C33 N3 118.2(3)
C35 C34 C33 119.4(4)
C35 C34 C39 119.8(4)
C33 C34 C39 120.8(3)
C36 C35 C34 120.3(4)
C37 C36 C35 121.4(4)
C36 C37 C38 120.5(4)
C33 C38 C37 118.1(4)
C33 C38 C40 120.1(4)
C37 C38 C40 121.8(4)
C43 C42 C47 117.3(5)
C43 C42 C41 120.6(5)
C47 C42 C41 122.1(5)
C44 C43 C42 121.7(6)
C45 C44 C43 120.6(6)
C44 C45 C46 122.1(6)
C45 C46 C47 118.2(6)
C42 C47 C46 120.2(6)
C50 C49 C54 120.0
C50 C49 C48 120.9(5)
C54 C49 C48 119.1(5)
C51 C50 C49 120.0
C50 C51 C52 120.0
C53 C52 C51 120.0
C54 C53 C52 120.0
C53 C54 C49 120.0
C57 C56 C61 120.0
C57 C56 C55 121.2(5)
C61 C56 C55 118.7(5)
C56 C57 C58 120.0
C59 C58 C57 120.0
C58 C59 C60 120.0
C61 C60 C59 120.0
C60 C61 C56 120.0

loop_
_geom_bond_atom_site_label_1
_geom_bond_atom_site_label_2
_geom_bond_distance
B1 O2 1.465(4)
B1 O1 1.470(4)
B1 N1 1.612(4)
B1 C2 1.628(5)
O1 B2 1.330(4)
B2 C14 1.577(5)
B2 C23 1.641(5)
O2 C1 1.470(4)
C1 C3 1.521(5)
C1 C4 1.532(5)
C1 C2 1.552(5)
C2 C6 1.527(5)
C2 C5 1.529(5)
N1 C7 1.337(4)
N1 C11 1.355(4)
C7 C8 1.350(5)
C8 C9 1.423(4)
C9 N2 1.367(4)
C9 C10 1.403(5)
C10 C11 1.354(5)
N2 C13 1.443(5)
N2 C12 1.456(4)
C14 C19 1.405(4)
C14 C15 1.413(4)
C15 C16 1.383(5)
C15 C20 1.510(5)
C16 C17 1.387(5)
C17 C18 1.371(5)
C17 C21 1.518(5)
C18 C19 1.391(5)
C19 C22 1.506(4)
C23 N3 1.295(4)
C23 C24 1.512(4)
C24 C25 1.390(5)
C24 C29 1.406(5)
C25 C26 1.406(5)
C25 C30 1.503(5)
C26 C27 1.376(5)
C27 C28 1.378(5)
C27 C31 1.520(5)
C28 C29 1.387(5)
C29 C32 1.506(5)
N3 C33 1.419(4)
C33 C38 1.395(5)
C33 C34 1.407(5)
C34 C35 1.383(5)
C34 C39 1.493(6)
C35 C36 1.361(6)
C36 C37 1.357(6)
C37 C38 1.414(6)
C38 C40 1.500(6)
C41 C42 1.471(7)
C42 C43 1.396(7)
C42 C47 1.398(7)
C43 C44 1.345(7)
C44 C45 1.342(8)
C45 C46 1.362(9)
C46 C47 1.416(8)
C48 C49 1.513(7)
C49 C50 1.3900
C49 C54 1.3900
C50 C51 1.3900
C51 C52 1.3900
C52 C53 1.3900
C53 C54 1.3900
C55 C56 1.533(7)
C56 C57 1.3900
C56 C61 1.3900
C57 C58 1.3900
C58 C59 1.3900
C59 C60 1.3900
C60 C61 1.3900

loop_
_geom_torsion_atom_site_label_1
_geom_torsion_atom_site_label_2
_geom_torsion_atom_site_label_3
_geom_torsion_atom_site_label_4
_geom_torsion
O2 B1 O1 B2 -39.1(4)
N1 B1 O1 B2 84.1(4)
C2 B1 O1 B2 -147.3(3)
B1 O1 B2 C14 1.2(5)
B1 O1 B2 C23 176.5(3)
O1 B1 O2 C1 -126.7(3)
N1 B1 O2 C1 112.9(3)
C2 B1 O2 C1 -3.5(2)
B1 O2 C1 C3 124.5(3)
B1 O2 C1 C4 -116.1(3)
B1 O2 C1 C2 3.7(3)
O2 C1 C2 C6 -122.6(3)
C3 C1 C2 C6 122.8(4)
C4 C1 C2 C6 -9.4(4)
O2 C1 C2 C5 109.9(3)
C3 C1 C2 C5 -4.8(5)
C4 C1 C2 C5 -137.0(3)
O2 C1 C2 B1 -3.3(2)
C3 C1 C2 B1 -118.0(3)
C4 C1 C2 B1 109.8(3)
O2 B1 C2 C6 119.3(4)
O1 B1 C2 C6 -118.6(4)
N1 B1 C2 C6 5.9(5)
O2 B1 C2 C5 -110.6(3)
O1 B1 C2 C5 11.5(4)
N1 B1 C2 C5 136.0(3)
O2 B1 C2 C1 3.3(2)
O1 B1 C2 C1 125.5(3)
N1 B1 C2 C1 -110.1(3)
O2 B1 N1 C7 179.5(3)
O1 B1 N1 C7 52.3(4)
C2 B1 N1 C7 -79.0(4)
O2 B1 N1 C11 -5.9(4)
O1 B1 N1 C11 -133.1(3)
C2 B1 N1 C11 95.6(3)
C11 N1 C7 C8 -2.3(5)
B1 N1 C7 C8 172.7(3)
N1 C7 C8 C9 1.0(5)
C7 C8 C9 N2 -177.4(3)
C7 C8 C9 C10 1.8(5)
N2 C9 C10 C11 175.8(3)
C8 C9 C10 C11 -3.3(5)
C9 C10 C11 N1 2.2(5)
C7 N1 C11 C10 0.6(5)
B1 N1 C11 C10 -174.2(3)
C10 C9 N2 C13 -172.2(3)
C8 C9 N2 C13 6.9(5)
C10 C9 N2 C12 13.4(5)
C8 C9 N2 C12 -167.5(3)
O1 B2 C14 C19 -92.0(4)
C23 B2 C14 C19 92.6(4)
O1 B2 C14 C15 90.9(4)
C23 B2 C14 C15 -84.5(4)
C19 C14 C15 C16 -3.3(5)
B2 C14 C15 C16 173.9(3)
C19 C14 C15 C20 177.1(3)
B2 C14 C15 C20 -5.8(5)
C14 C15 C16 C17 2.6(5)
C20 C15 C16 C17 -177.7(3)
C15 C16 C17 C18 -0.8(6)
C15 C16 C17 C21 177.8(4)
C16 C17 C18 C19 -0.5(6)
C21 C17 C18 C19 -179.0(4)
C17 C18 C19 C14 -0.2(5)
C17 C18 C19 C22 178.7(3)
C15 C14 C19 C18 2.1(5)
B2 C14 C19 C18 -175.0(3)
C15 C14 C19 C22 -176.8(3)
B2 C14 C19 C22 6.1(5)
O1 B2 C23 N3 63.4(4)
C14 B2 C23 N3 -121.0(4)
O1 B2 C23 C24 -118.2(3)
C14 B2 C23 C24 57.5(4)
N3 C23 C24 C25 -94.6(4)
B2 C23 C24 C25 86.7(4)
N3 C23 C24 C29 89.0(4)
B2 C23 C24 C29 -89.7(4)
C29 C24 C25 C26 -2.0(5)
C23 C24 C25 C26 -178.4(3)
C29 C24 C25 C30 178.7(3)
C23 C24 C25 C30 2.3(5)
C24 C25 C26 C27 1.1(5)
C30 C25 C26 C27 -179.6(3)
C25 C26 C27 C28 -0.6(5)
C25 C26 C27 C31 -179.6(3)
C26 C27 C28 C29 1.0(5)
C31 C27 C28 C29 -180.0(3)
C27 C28 C29 C24 -1.9(5)
C27 C28 C29 C32 179.8(3)
C25 C24 C29 C28 2.4(5)
C23 C24 C29 C28 178.8(3)
C25 C24 C29 C32 -179.4(3)
C23 C24 C29 C32 -3.0(5)
C24 C23 N3 C33 -178.2(3)
B2 C23 N3 C33 0.3(5)
C23 N3 C33 C38 -85.6(4)
C23 N3 C33 C34 104.4(4)
C38 C33 C34 C35 5.4(5)
N3 C33 C34 C35 175.5(3)
C38 C33 C34 C39 -173.0(4)
N3 C33 C34 C39 -2.9(5)
C33 C34 C35 C36 -2.0(6)
C39 C34 C35 C36 176.4(4)
C34 C35 C36 C37 -1.6(6)
C35 C36 C37 C38 1.8(6)
C34 C33 C38 C37 -5.2(5)
N3 C33 C38 C37 -175.0(3)
C34 C33 C38 C40 173.7(3)
N3 C33 C38 C40 3.9(5)
C36 C37 C38 C33 1.7(6)
C36 C37 C38 C40 -177.2(4)
C47 C42 C43 C44 -0.2(7)
C41 C42 C43 C44 180.0(5)
C42 C43 C44 C45 0.5(9)
C43 C44 C45 C46 -0.3(10)
C44 C45 C46 C47 -0.1(9)
C43 C42 C47 C46 -0.1(7)
C41 C42 C47 C46 179.6(5)
C45 C46 C47 C42 0.3(8)
C54 C49 C50 C51 0.0
C48 C49 C50 C51 -178.5(9)
C49 C50 C51 C52 0.0
C50 C51 C52 C53 0.0
C51 C52 C53 C54 0.0
C52 C53 C54 C49 0.0
C50 C49 C54 C53 0.0
C48 C49 C54 C53 178.5(9)
C61 C56 C57 C58 0.0
C55 C56 C57 C58 -176.7(10)
C56 C57 C58 C59 0.0
C57 C58 C59 C60 0.0
C58 C59 C60 C61 0.0
C59 C60 C61 C56 0.0
C57 C56 C61 C60 0.0
C55 C56 C61 C60 176.8(10)
